data_2219320
loop_
_publ_author_name
'Gurzhiy, V. V.'
'Miroslavov, A. E.'
'Sidorenko, G. V.'
'Lumpov, A. A.'
'Krivovichev, S. V.'
'Suglobov, D. N.'

_publ_section_title
;
 Hexacarbonyltechnetium(I) perchlorate
;
_journal_coeditor_code FJ2134
_journal_issue 9
_journal_name_full 'Acta Crystallographica Section E'
_journal_page_first m1145
_journal_paper_doi 10.1107/S1600536808025208
_journal_volume 64
_journal_year 2008
_chemical_formula_iupac '[Tc (C O)6] Cl O4'
_chemical_formula_moiety 'C6 O6 Tc +, Cl O4 -'
_chemical_formula_sum 'C6 Cl O10 Tc'
_chemical_formula_weight 366.419
_chemical_name_systematic
;
Hexacarbonyltechnetium(I) perchlorate
;
_space_group_IT_number 15
_symmetry_cell_setting monoclinic
_symmetry_space_group_name_Hall '-C 2yc'
_symmetry_space_group_name_H-M 'C 1 2/c 1'
_atom_sites_solution_primary direct
_atom_sites_solution_secondary difmap
_audit_creation_method SHELXL-97
_cell_angle_alpha 90.00
_cell_angle_beta 112.56(2)
_cell_angle_gamma 90.00
_cell_formula_units_Z 4
_cell_length_a 13.227(4)
_cell_length_b 6.8002(18)
_cell_length_c 13.616(3)
_cell_measurement_reflns_used 5446
_cell_measurement_temperature 293(2)
_cell_measurement_theta_max 29.61
_cell_measurement_theta_min 2.02
_cell_volume 1131.0(5)
_computing_cell_refinement 'X-AREA (Stoe & Cie, 2007)'
_computing_data_collection 'X-AREA (Stoe & Cie, 2007)'
_computing_data_reduction 'X-RED (Stoe & Cie, 2005)'
_computing_molecular_graphics 'ATOMS (Dowty, 2000)'
_computing_publication_material 'publCIF (Westrip, 2008)'
_computing_structure_refinement 'SHELXL97 (Sheldrick, 2008)'
_computing_structure_solution 'SHELXL97 (Sheldrick, 2008)'
_diffrn_ambient_temperature 293(2)
_diffrn_detector_area_resol_mean 6.67
_diffrn_measured_fraction_theta_full 0.984
_diffrn_measured_fraction_theta_max 0.984
_diffrn_measurement_device_type 'Stoe IPDS-2'
_diffrn_measurement_method 'rotation method'
_diffrn_radiation_monochromator graphite
_diffrn_radiation_source 'fine-focus sealed tube'
_diffrn_radiation_type MoK\a
_diffrn_radiation_wavelength 0.71073
_diffrn_reflns_av_R_equivalents 0.0348
_diffrn_reflns_av_sigmaI/netI 0.0256
_diffrn_reflns_limit_h_max 18
_diffrn_reflns_limit_h_min -18
_diffrn_reflns_limit_k_max 8
_diffrn_reflns_limit_k_min -9
_diffrn_reflns_limit_l_max 18
_diffrn_reflns_limit_l_min -18
_diffrn_reflns_number 4935
_diffrn_reflns_theta_full 29.22
_diffrn_reflns_theta_max 29.22
_diffrn_reflns_theta_min 3.24
_exptl_absorpt_coefficient_mu 1.553
_exptl_absorpt_correction_T_max 0.7233
_exptl_absorpt_correction_T_min 0.6199
_exptl_absorpt_correction_type integration
_exptl_absorpt_process_details '(X-RED and X-SHAPE; Stoe & Cie, 2005)'
_exptl_crystal_colour colorless
_exptl_crystal_density_diffrn 2.152
_exptl_crystal_density_method 'not measured'
_exptl_crystal_description Prism
_exptl_crystal_F_000 704
_exptl_crystal_size_max 0.20
_exptl_crystal_size_mid 0.18
_exptl_crystal_size_min 0.10
_refine_diff_density_max 0.317
_refine_diff_density_min -0.444
_refine_ls_extinction_coef 0.0043(12)
_refine_ls_extinction_expression Fc^*^=kFc[1+0.001xFc^2^\l^3^/sin(2\q)]^-1/4^
_refine_ls_extinction_method 'SHELXL97 (Sheldrick, 2008)'
_refine_ls_goodness_of_fit_ref 1.057
_refine_ls_matrix_type full
_refine_ls_number_parameters 99
_refine_ls_number_reflns 1508
_refine_ls_number_restraints 0
_refine_ls_restrained_S_all 1.057
_refine_ls_R_factor_all 0.0426
_refine_ls_R_factor_gt 0.0305
_refine_ls_shift/su_max 0.000
_refine_ls_shift/su_mean 0.000
_refine_ls_structure_factor_coef Fsqd
_refine_ls_weighting_details 'calc w=1/[\s^2^(Fo^2^)+(0.0289P)^2^+1.543P] where P=(Fo^2^+2Fc^2^)/3'
_refine_ls_weighting_scheme calc
_refine_ls_wR_factor_gt 0.0613
_refine_ls_wR_factor_ref 0.0670
_reflns_number_gt 1224
_reflns_number_total 1508
_reflns_threshold_expression I>2\s(I)
_cod_data_source_file fj2134.cif
_cod_data_source_block I
_cod_original_sg_symbol_H-M 'C 2/c'
_cod_database_code 2219320
_cod_database_fobs_code 2219320

loop_
_symmetry_equiv_pos_as_xyz
'x, y, z'
'-x, y, -z+1/2'
'x+1/2, y+1/2, z'
'-x+1/2, y+1/2, -z+1/2'
'-x, -y, -z'
'x, -y, z-1/2'
'-x+1/2, -y+1/2, -z'
'x+1/2, -y+1/2, z-1/2'

loop_
_atom_site_type_symbol
_atom_site_label
_atom_site_fract_x
_atom_site_fract_y
_atom_site_fract_z
_atom_site_U_iso_or_equiv
_atom_site_adp_type
_atom_site_calc_flag
_atom_site_refinement_flags
_atom_site_occupancy
Tc Tc1 0.2500 0.2500 0.0000 0.03673(14) Uani d S 1
C C1 0.2509(2) 0.1350(5) 0.1375(2) 0.0484(7) Uani d . 1
C C2 0.3021(2) -0.0119(5) -0.0345(2) 0.0446(6) Uani d . 1
C C3 0.4088(2) 0.3328(5) 0.0721(3) 0.0501(7) Uani d . 1
O O1 0.3312(2) -0.1557(4) -0.0529(2) 0.0632(6) Uani d . 1
O O2 0.49658(19) 0.3762(4) 0.1078(3) 0.0774(8) Uani d . 1
O O3 0.2481(2) 0.0685(5) 0.2111(2) 0.0778(8) Uani d . 1
O O4 0.0932(2) -0.2268(5) -0.1933(3) 0.0814(9) Uani d . 1
O O5 0.503(3) 0.0179(9) 0.2724(16) 0.109(7) Uani d P 0.50
O O6 0.5401(5) -0.1423(12) 0.1398(5) 0.0856(18) Uani d P 0.50
Cl Cl1 0.50996(15) -0.1697(2) 0.22853(14) 0.0480(4) Uani d P 0.50

loop_
_atom_site_aniso_label
_atom_site_aniso_U_11
_atom_site_aniso_U_22
_atom_site_aniso_U_33
_atom_site_aniso_U_12
_atom_site_aniso_U_13
_atom_site_aniso_U_23
Tc1 0.03421(17) 0.04318(19) 0.03316(17) 0.00255(14) 0.01331(11) -0.00340(15)
C1 0.0481(15) 0.0592(18) 0.0423(16) 0.0126(13) 0.0222(12) 0.0041(13)
C2 0.0403(13) 0.0519(15) 0.0404(14) 0.0037(12) 0.0141(11) -0.0028(12)
C3 0.0418(14) 0.0527(15) 0.0545(18) 0.0005(13) 0.0172(13) -0.0074(14)
O1 0.0693(15) 0.0567(14) 0.0658(16) 0.0148(12) 0.0284(12) -0.0076(12)
O2 0.0433(12) 0.0782(18) 0.105(2) -0.0091(12) 0.0216(13) -0.0225(16)
O3 0.0830(18) 0.105(2) 0.0609(16) 0.0297(16) 0.0444(14) 0.0249(16)
O4 0.0566(14) 0.096(2) 0.087(2) -0.0202(14) 0.0229(14) -0.0261(16)
O5 0.077(4) 0.074(3) 0.155(19) -0.002(8) 0.021(12) -0.052(8)
O6 0.072(3) 0.120(5) 0.061(3) -0.019(3) 0.021(3) 0.019(4)
Cl1 0.0366(7) 0.0512(6) 0.0497(12) -0.0023(6) 0.0094(6) -0.0015(6)

loop_
_atom_type_symbol
_atom_type_description
_atom_type_scat_dispersion_real
_atom_type_scat_dispersion_imag
_atom_type_scat_source
C C 0.0033 0.0016 'International Tables Vol C Tables 4.2.6.8 and 6.1.1.4'
Cl Cl 0.1484 0.1585 'International Tables Vol C Tables 4.2.6.8 and 6.1.1.4'
O O 0.0106 0.0060 'International Tables Vol C Tables 4.2.6.8 and 6.1.1.4'
Tc Tc -1.4390 0.7593 'International Tables Vol C Tables 4.2.6.8 and 6.1.1.4'

loop_
_geom_angle_atom_site_label_1
_geom_angle_atom_site_label_2
_geom_angle_atom_site_label_3
_geom_angle_site_symmetry_1
_geom_angle_site_symmetry_3
_geom_angle
C1 Tc1 C1 7 . 180.0(2)
C1 Tc1 C3 7 7 91.27(14)
C1 Tc1 C3 . 7 88.73(14)
C1 Tc1 C3 7 . 88.73(14)
C1 Tc1 C3 . . 91.27(14)
C3 Tc1 C3 7 . 180.0(3)
C1 Tc1 C2 7 7 89.61(12)
C1 Tc1 C2 . 7 90.39(12)
C3 Tc1 C2 7 7 88.56(12)
C3 Tc1 C2 . 7 91.44(12)
C1 Tc1 C2 7 . 90.39(12)
C1 Tc1 C2 . . 89.61(12)
C3 Tc1 C2 7 . 91.44(12)
C3 Tc1 C2 . . 88.56(12)
C2 Tc1 C2 7 . 180.00(17)
O3 C1 Tc1 . . 177.6(3)
O1 C2 Tc1 . . 179.6(3)
O2 C3 Tc1 . . 177.0(3)
O5 Cl1 O4 2_655 8_546 124.7(11)
O4 Cl1 O5 8_546 . 107.0(10)
O5 Cl1 O6 2_655 . 86.5(11)
O4 Cl1 O6 8_546 . 108.6(3)
O5 Cl1 O6 . . 108.9(9)
O5 Cl1 O4 2_655 7_545 112.3(14)
O4 Cl1 O4 8_546 7_545 112.1(3)
O5 Cl1 O4 . 7_545 111.5(13)
O6 Cl1 O4 . 7_545 108.6(3)
O5 Cl1 O6 2_655 2_655 80.9(11)
O4 Cl1 O6 8_546 2_655 79.2(2)
O5 Cl1 O6 . 2_655 58.6(10)
O6 Cl1 O6 . 2_655 167.4(6)
O4 Cl1 O6 7_545 2_655 76.4(2)

loop_
_geom_bond_atom_site_label_1
_geom_bond_atom_site_label_2
_geom_bond_site_symmetry_2
_geom_bond_distance
Tc1 C1 7 2.025(3)
Tc1 C1 . 2.025(3)
Tc1 C3 7 2.027(3)
Tc1 C3 . 2.027(3)
Tc1 C2 7 2.029(3)
Tc1 C2 . 2.029(3)
C1 O3 . 1.113(4)
C2 O1 . 1.114(4)
C3 O2 . 1.113(4)
O4 Cl1 8_445 1.393(3)
O4 Cl1 7_545 1.444(3)
O5 O5 2_655 0.59(4)
O5 Cl1 2_655 1.286(8)
O5 Cl1 . 1.428(11)
O6 Cl1 . 1.422(6)
O6 Cl1 2_655 2.144(6)
Cl1 Cl1 2_655 0.728(3)
Cl1 O5 2_655 1.286(8)
Cl1 O4 8_546 1.393(3)
Cl1 O4 7_545 1.444(3)
Cl1 O6 2_655 2.144(6)
